data_1541657
loop_
_publ_author_name
'Smothers, W. J.'
'Kruh, R. F.'
'Carlton, J. K.'
'Chiang, Y.'

_publ_section_title
;
 A Study of Phase Transitions in Sodium Hydroxide
;
_journal_issue 5
_journal_name_full 'Journal of Applied Chemistry'
_journal_page_first 268
_journal_page_last 273
_journal_paper_doi 10.1002/jctb.5010040505
_journal_volume 4
_journal_year 1954
_chemical_formula_sum 'H Na O'
_chemical_name_systematic 'Na O H'
_space_group_IT_number 229
_symmetry_space_group_name_Hall '-I 4 2 3'
_symmetry_space_group_name_H-M 'I m -3 m'
_cell_angle_alpha 90
_cell_angle_beta 90
_cell_angle_gamma 90
_cell_formula_units_Z 8
_cell_length_a 11
_cell_length_b 11
_cell_length_c 11
_cell_volume 1331.000
_citation_journal_id_ASTM JACHAU
_cod_data_source_file Smothers_JACHAU_1954_1293.cif
_cod_data_source_block H1Na1O1
_cod_original_cell_volume 1331
_cod_original_formula_sum 'H1 Na1 O1'
_cod_database_code 1541657

loop_
_symmetry_equiv_pos_as_xyz
x,y,z
-y,x,z
-x,-y,z
y,-x,z
x,-y,-z
y,x,-z
-x,y,-z
-y,-x,-z
z,x,y
-x,z,y
-z,-x,y
x,-z,y
z,-x,-y
x,z,-y
-z,x,-y
-x,-z,-y
y,z,x
y,-z,-x
z,y,-x
-y,z,-x
-z,-y,-x
-y,-z,x
z,-y,x
-z,y,x
-x,-y,-z
y,-x,-z
x,y,-z
-y,x,-z
-x,y,z
-y,-x,z
x,-y,z
y,x,z
-z,-x,-y
x,-z,-y
z,x,-y
-x,z,-y
-z,x,y
-x,-z,y
z,-x,y
x,z,y
-y,-z,-x
-y,z,x
-z,-y,x
y,-z,x
z,y,x
y,z,-x
-z,y,-x
z,-y,-x
x+1/2,y+1/2,z+1/2
-y+1/2,x+1/2,z+1/2
-x+1/2,-y+1/2,z+1/2
y+1/2,-x+1/2,z+1/2
x+1/2,-y+1/2,-z+1/2
y+1/2,x+1/2,-z+1/2
-x+1/2,y+1/2,-z+1/2
-y+1/2,-x+1/2,-z+1/2
z+1/2,x+1/2,y+1/2
-x+1/2,z+1/2,y+1/2
-z+1/2,-x+1/2,y+1/2
x+1/2,-z+1/2,y+1/2
z+1/2,-x+1/2,-y+1/2
x+1/2,z+1/2,-y+1/2
-z+1/2,x+1/2,-y+1/2
-x+1/2,-z+1/2,-y+1/2
y+1/2,z+1/2,x+1/2
y+1/2,-z+1/2,-x+1/2
z+1/2,y+1/2,-x+1/2
-y+1/2,z+1/2,-x+1/2
-z+1/2,-y+1/2,-x+1/2
-y+1/2,-z+1/2,x+1/2
z+1/2,-y+1/2,x+1/2
-z+1/2,y+1/2,x+1/2
-x+1/2,-y+1/2,-z+1/2
y+1/2,-x+1/2,-z+1/2
x+1/2,y+1/2,-z+1/2
-y+1/2,x+1/2,-z+1/2
-x+1/2,y+1/2,z+1/2
-y+1/2,-x+1/2,z+1/2
x+1/2,-y+1/2,z+1/2
y+1/2,x+1/2,z+1/2
-z+1/2,-x+1/2,-y+1/2
x+1/2,-z+1/2,-y+1/2
z+1/2,x+1/2,-y+1/2
-x+1/2,z+1/2,-y+1/2
-z+1/2,x+1/2,y+1/2
-x+1/2,-z+1/2,y+1/2
z+1/2,-x+1/2,y+1/2
x+1/2,z+1/2,y+1/2
-y+1/2,-z+1/2,-x+1/2
-y+1/2,z+1/2,x+1/2
-z+1/2,-y+1/2,x+1/2
y+1/2,-z+1/2,x+1/2
z+1/2,y+1/2,x+1/2
y+1/2,z+1/2,-x+1/2
-z+1/2,y+1/2,-x+1/2
z+1/2,-y+1/2,-x+1/2

loop_
_atom_site_label
_atom_site_type_symbol
_atom_site_fract_x
_atom_site_fract_y
_atom_site_fract_z
_atom_site_occupancy
_atom_site_U_iso_or_equiv
O1 O-2 0.25 0.25 0.25 1 0.0
Na2 Na+1 0 0.5 0.5 1 0.0
Na1 Na+1 0 0 0 1 0.0
